data_4118474
loop_
_publ_author_name
'Ana Crespo-Pe\~na'
'David Monge'
'Elo\'isa Mart\'in-Zamora'
'Eleuterio \'Alvarez'
'Rosario Fern\'andez'
'Jos\'e M. Lassaletta'

_publ_contact_author_address
;
  Dr. Jos\'e M. Lassaletta
     Instituto de Investigaciones Qu\'imicas, C.S.I.C-Universidad de Sevilla,
     Avd. Am\'erico Vespucio, 49., Isla de la Cartuja, E-41092 Sevilla,  Spain  
;
_publ_contact_author_email jmlassa@iiq.csic.es
_publ_contact_author_fax '+34 954 460565'
_publ_contact_author_name 'Prof. Jos\'e M. Lassaletta'
_publ_contact_author_phone '+34 954 489563'
_publ_section_title
;
 Asymmetric Formal Carbonyl-Ene Reactions of Formaldehyde tert-Butyl
 Hydrazone with \a-Keto Esters: Dual Activation by Bis-urea Catalysts
;
_journal_name_full 'Journal of the American Chemical Society'
_journal_page_first 12912
_journal_page_last 12915
_journal_paper_doi 10.1021/ja305209w
_journal_volume 134
_journal_year 2012
_chemical_absolute_configuration ad
_chemical_formula_moiety 'C15 H21 Cl N2 O3'
_chemical_formula_sum 'C15 H21 Cl N2 O3'
_chemical_formula_weight 312.79
_chemical_name_systematic
; 
 ? 
;
_space_group_IT_number 19
_symmetry_cell_setting orthorhombic
_symmetry_space_group_name_Hall 'P 2ac 2ab'
_symmetry_space_group_name_H-M 'P 21 21 21'
_atom_sites_solution_hydrogens geom
_atom_sites_solution_primary direct
_atom_sites_solution_secondary difmap
_audit_creation_method SHELXL-97
_cell_angle_alpha 90.00
_cell_angle_beta 90.00
_cell_angle_gamma 90.00
_cell_formula_units_Z 4
_cell_length_a 5.9788(3)
_cell_length_b 15.7539(9)
_cell_length_c 17.1082(10)
_cell_measurement_reflns_used 9884
_cell_measurement_temperature 173(2)
_cell_measurement_theta_max 30.36
_cell_measurement_theta_min 2.59
_cell_volume 1611.41(15)
_computing_cell_refinement 'APEX2 Software Suite (Bruker, 2007)'
_computing_data_collection 'APEX2 Software Suite (Bruker, 2007)'
_computing_data_reduction 'APEX2 Software Suite (Bruker, 2007)'
_computing_molecular_graphics 'SHELXTL (Sheldrick, 2008)'
_computing_publication_material 'SHELXTL and publCIF (Westrip, 2010)'
_computing_structure_refinement 'SHELXL97 (Sheldrick, 2008)'
_computing_structure_solution 'SIR2002 (Burla et al., 2003)'
_diffrn_ambient_temperature 173(2)
_diffrn_detector_area_resol_mean 8.26
_diffrn_measured_fraction_theta_full 0.983
_diffrn_measured_fraction_theta_max 0.983
_diffrn_measurement_device_type
;
 Bruker-Nonius X8kappa APEX II CCD area detector
;
_diffrn_measurement_method 'phi and omega scans with narrow frames'
_diffrn_radiation_monochromator graphite
_diffrn_radiation_source 'fine-focus sealed tube'
_diffrn_radiation_type MoK\a
_diffrn_radiation_wavelength 0.71073
_diffrn_reflns_av_R_equivalents 0.0456
_diffrn_reflns_av_sigmaI/netI 0.0270
_diffrn_reflns_limit_h_max 8
_diffrn_reflns_limit_h_min -8
_diffrn_reflns_limit_k_max 21
_diffrn_reflns_limit_k_min -22
_diffrn_reflns_limit_l_max 14
_diffrn_reflns_limit_l_min -23
_diffrn_reflns_number 33777
_diffrn_reflns_theta_full 30.49
_diffrn_reflns_theta_max 30.49
_diffrn_reflns_theta_min 1.76
_diffrn_standards_decay_% 0
_exptl_absorpt_coefficient_mu 0.248
_exptl_absorpt_correction_T_max 0.9637
_exptl_absorpt_correction_T_min 0.9559
_exptl_absorpt_correction_type multi-scan
_exptl_absorpt_process_details
;
program SADABS, Bruker (2001).
;
_exptl_crystal_colour colourless
_exptl_crystal_density_diffrn 1.289
_exptl_crystal_description needle
_exptl_crystal_F_000 664
_exptl_crystal_size_max 0.50
_exptl_crystal_size_mid 0.15
_exptl_crystal_size_min 0.15
_refine_diff_density_max 0.430
_refine_diff_density_min -0.334
_refine_diff_density_rms 0.064
_refine_ls_abs_structure_details 'Flack H D (1983), Acta Cryst. A39, 876-881'
_refine_ls_abs_structure_Flack 0.03(6)
_refine_ls_extinction_method none
_refine_ls_goodness_of_fit_ref 1.049
_refine_ls_hydrogen_treatment mixed
_refine_ls_matrix_type full
_refine_ls_number_parameters 197
_refine_ls_number_reflns 4833
_refine_ls_number_restraints 1
_refine_ls_restrained_S_all 1.049
_refine_ls_R_factor_all 0.0463
_refine_ls_R_factor_gt 0.0409
_refine_ls_shift/su_max 0.001
_refine_ls_shift/su_mean 0.000
_refine_ls_structure_factor_coef Fsqd
_refine_ls_weighting_details 'calc w=1/[\s^2^(Fo^2^)+(0.0689P)^2^+0.3182P] where P=(Fo^2^+2Fc^2^)/3'
_refine_ls_weighting_scheme calc
_refine_ls_wR_factor_gt 0.1060
_refine_ls_wR_factor_ref 0.1117
_reflns_number_gt 4432
_reflns_number_total 4833
_reflns_threshold_expression >2sigma(I)
_cod_data_source_file ja305209w_si_002_1.cif
_cod_data_source_block (R)-5h
_cod_database_code 4118474

loop_
_symmetry_equiv_pos_as_xyz
'x, y, z'
'-x+1/2, -y, z+1/2'
'-x, y+1/2, -z+1/2'
'x+1/2, -y+1/2, -z'

loop_
_atom_site_label
_atom_site_type_symbol
_atom_site_fract_x
_atom_site_fract_y
_atom_site_fract_z
_atom_site_U_iso_or_equiv
_atom_site_adp_type
_atom_site_occupancy
_atom_site_symmetry_multiplicity
_atom_site_calc_flag
_atom_site_refinement_flags
Cl1 Cl -0.00441(7) 0.97711(3) 0.56796(2) 0.03421(11) Uani 1 1 d .
O1 O 0.2734(2) 0.99282(7) 0.73670(7) 0.0314(3) Uani 1 1 d .
O2 O 0.52747(19) 1.01805(6) 0.64198(6) 0.0262(2) Uani 1 1 d .
O3 O 0.18973(19) 0.83504(7) 0.67934(6) 0.0241(2) Uani 1 1 d D
H3 H 0.113(3) 0.8633(11) 0.7118(10) 0.029 Uiso 1 1 d D
N1 N 0.6017(2) 0.83751(8) 0.76561(8) 0.0250(2) Uani 1 1 d .
N2 N 0.7914(2) 0.85371(8) 0.78924(8) 0.0244(2) Uani 1 1 d .
C1 C 0.3821(2) 0.97011(9) 0.68122(9) 0.0217(2) Uani 1 1 d .
C2 C 0.3782(2) 0.87850(8) 0.64946(8) 0.0194(2) Uani 1 1 d .
C3 C 0.5920(3) 0.83466(9) 0.67936(8) 0.0233(3) Uani 1 1 d .
H3A H 0.5939 0.7748 0.6616 0.028 Uiso 1 1 calc R
H3B H 0.7250 0.8635 0.6573 0.028 Uiso 1 1 calc R
C4 C 0.3669(2) 0.87612(8) 0.55980(8) 0.0193(2) Uani 1 1 d .
C5 C 0.1943(3) 0.91679(9) 0.51915(9) 0.0223(3) Uani 1 1 d .
C6 C 0.1746(3) 0.91182(10) 0.43810(10) 0.0283(3) Uani 1 1 d .
H6 H 0.0549 0.9397 0.4122 0.034 Uiso 1 1 calc R
C7 C 0.3302(3) 0.86606(10) 0.39560(9) 0.0292(3) Uani 1 1 d .
H7 H 0.3188 0.8629 0.3403 0.035 Uiso 1 1 calc R
C8 C 0.5022(3) 0.82507(9) 0.43400(9) 0.0296(3) Uani 1 1 d .
H8 H 0.6089 0.7934 0.4050 0.036 Uiso 1 1 calc R
C9 C 0.5202(3) 0.82982(9) 0.51509(9) 0.0252(3) Uani 1 1 d .
H9 H 0.6392 0.8010 0.5406 0.030 Uiso 1 1 calc R
C10 C 0.5562(3) 1.10515(9) 0.66902(11) 0.0318(4) Uani 1 1 d .
H10A H 0.4095 1.1280 0.6857 0.038 Uiso 1 1 calc R
H10B H 0.6113 1.1405 0.6252 0.038 Uiso 1 1 calc R
C11 C 0.8165(3) 0.85371(10) 0.87618(9) 0.0257(3) Uani 1 1 d .
C12 C 0.9773(4) 0.78062(13) 0.89281(13) 0.0475(5) Uani 1 1 d .
H12A H 0.9021 0.7265 0.8824 0.071 Uiso 1 1 calc R
H12B H 1.0241 0.7827 0.9477 0.071 Uiso 1 1 calc R
H12C H 1.1089 0.7857 0.8590 0.071 Uiso 1 1 calc R
C13 C 0.9274(4) 0.93801(12) 0.89596(11) 0.0362(4) Uani 1 1 d .
H13A H 1.0642 0.9445 0.8649 0.054 Uiso 1 1 calc R
H13B H 0.9652 0.9392 0.9517 0.054 Uiso 1 1 calc R
H13C H 0.8244 0.9846 0.8840 0.054 Uiso 1 1 calc R
C14 C 0.5972(3) 0.84344(13) 0.92027(10) 0.0372(4) Uani 1 1 d .
H14A H 0.4926 0.8879 0.9040 0.056 Uiso 1 1 calc R
H14B H 0.6250 0.8482 0.9766 0.056 Uiso 1 1 calc R
H14C H 0.5329 0.7876 0.9087 0.056 Uiso 1 1 calc R
C20 C 0.7171(4) 1.11081(12) 0.73565(13) 0.0403(4) Uani 1 1 d .
H20A H 0.6550 1.0813 0.7812 0.060 Uiso 1 1 calc R
H20B H 0.7429 1.1706 0.7488 0.060 Uiso 1 1 calc R
H20C H 0.8591 1.0843 0.7207 0.060 Uiso 1 1 calc R

loop_
_atom_site_aniso_label
_atom_site_aniso_U_11
_atom_site_aniso_U_22
_atom_site_aniso_U_33
_atom_site_aniso_U_23
_atom_site_aniso_U_13
_atom_site_aniso_U_12
Cl1 0.02549(17) 0.0437(2) 0.03338(19) 0.00417(15) 0.00251(16) 0.01384(16)
O1 0.0329(6) 0.0310(5) 0.0303(6) -0.0072(4) 0.0109(5) -0.0008(5)
O2 0.0268(5) 0.0224(5) 0.0294(5) -0.0026(4) 0.0053(4) -0.0028(4)
O3 0.0223(5) 0.0265(5) 0.0236(5) -0.0016(4) 0.0062(4) -0.0044(4)
N1 0.0237(6) 0.0289(6) 0.0222(6) 0.0012(5) -0.0006(5) 0.0008(5)
N2 0.0238(6) 0.0267(5) 0.0228(6) -0.0016(5) -0.0016(5) 0.0013(5)
C1 0.0197(6) 0.0227(5) 0.0229(6) -0.0005(5) 0.0003(5) 0.0019(5)
C2 0.0172(6) 0.0221(5) 0.0189(6) -0.0010(4) 0.0005(5) 0.0000(5)
C3 0.0216(6) 0.0274(6) 0.0207(6) -0.0005(5) -0.0005(5) 0.0047(5)
C4 0.0182(6) 0.0202(5) 0.0195(6) 0.0001(4) 0.0002(5) -0.0007(4)
C5 0.0191(6) 0.0241(6) 0.0236(7) 0.0009(5) 0.0006(6) 0.0004(5)
C6 0.0285(7) 0.0311(7) 0.0253(7) 0.0054(6) -0.0063(6) -0.0043(6)
C7 0.0391(9) 0.0286(7) 0.0197(6) 0.0007(5) -0.0001(6) -0.0082(6)
C8 0.0386(8) 0.0263(6) 0.0241(7) -0.0030(5) 0.0074(7) 0.0008(7)
C9 0.0268(7) 0.0248(6) 0.0240(6) -0.0002(5) 0.0023(6) 0.0034(6)
C10 0.0380(9) 0.0191(6) 0.0383(9) 0.0004(6) 0.0025(7) -0.0011(5)
C11 0.0282(7) 0.0275(6) 0.0215(6) 0.0001(5) -0.0049(6) -0.0025(6)
C12 0.0526(13) 0.0402(9) 0.0496(11) 0.0039(8) -0.0219(10) 0.0095(9)
C13 0.0417(10) 0.0364(8) 0.0306(8) -0.0031(7) -0.0007(7) -0.0125(7)
C14 0.0424(9) 0.0448(9) 0.0243(7) 0.0008(7) 0.0027(7) -0.0143(8)
C20 0.0456(11) 0.0324(8) 0.0428(10) -0.0076(7) -0.0030(9) -0.0075(8)

loop_
_atom_type_symbol
_atom_type_description
_atom_type_scat_dispersion_real
_atom_type_scat_dispersion_imag
_atom_type_scat_source
C C 0.0033 0.0016 'International Tables Vol C Tables 4.2.6.8 and 6.1.1.4'
H H 0.0000 0.0000 'International Tables Vol C Tables 4.2.6.8 and 6.1.1.4'
N N 0.0061 0.0033 'International Tables Vol C Tables 4.2.6.8 and 6.1.1.4'
O O 0.0106 0.0060 'International Tables Vol C Tables 4.2.6.8 and 6.1.1.4'
Cl Cl 0.1484 0.1585 'International Tables Vol C Tables 4.2.6.8 and 6.1.1.4'

loop_
_geom_angle_atom_site_label_1
_geom_angle_atom_site_label_2
_geom_angle_atom_site_label_3
_geom_angle
C1 O2 C10 116.76(12)
C2 O3 H3 114.4(15)
N2 N1 C3 111.75(13)
N1 N2 C11 114.79(13)
O1 C1 O2 125.48(14)
O1 C1 C2 123.17(13)
O2 C1 C2 111.27(12)
O3 C2 C4 108.33(11)
O3 C2 C3 108.91(11)
C4 C2 C3 110.92(11)
O3 C2 C1 109.75(11)
C4 C2 C1 112.05(11)
C3 C2 C1 106.85(11)
N1 C3 C2 110.52(12)
N1 C3 H3A 109.5
C2 C3 H3A 109.5
N1 C3 H3B 109.5
C2 C3 H3B 109.5
H3A C3 H3B 108.1
C9 C4 C5 116.74(13)
C9 C4 C2 122.02(12)
C5 C4 C2 121.15(12)
C6 C5 C4 122.07(14)
C6 C5 Cl1 116.83(12)
C4 C5 Cl1 121.09(11)
C7 C6 C5 119.67(15)
C7 C6 H6 120.2
C5 C6 H6 120.2
C8 C7 C6 119.64(14)
C8 C7 H7 120.2
C6 C7 H7 120.2
C7 C8 C9 120.42(15)
C7 C8 H8 119.8
C9 C8 H8 119.8
C8 C9 C4 121.44(15)
C8 C9 H9 119.3
C4 C9 H9 119.3
O2 C10 C20 111.96(14)
O2 C10 H10A 109.2
C20 C10 H10A 109.2
O2 C10 H10B 109.2
C20 C10 H10B 109.2
H10A C10 H10B 107.9
N2 C11 C14 114.01(14)
N2 C11 C13 105.36(13)
C14 C11 C13 110.98(15)
N2 C11 C12 104.40(14)
C14 C11 C12 111.71(16)
C13 C11 C12 110.01(16)
C11 C12 H12A 109.5
C11 C12 H12B 109.5
H12A C12 H12B 109.5
C11 C12 H12C 109.5
H12A C12 H12C 109.5
H12B C12 H12C 109.5
C11 C13 H13A 109.5
C11 C13 H13B 109.5
H13A C13 H13B 109.5
C11 C13 H13C 109.5
H13A C13 H13C 109.5
H13B C13 H13C 109.5
C11 C14 H14A 109.5
C11 C14 H14B 109.5
H14A C14 H14B 109.5
C11 C14 H14C 109.5
H14A C14 H14C 109.5
H14B C14 H14C 109.5
C10 C20 H20A 109.5
C10 C20 H20B 109.5
H20A C20 H20B 109.5
C10 C20 H20C 109.5
H20A C20 H20C 109.5
H20B C20 H20C 109.5

loop_
_geom_bond_atom_site_label_1
_geom_bond_atom_site_label_2
_geom_bond_distance
Cl1 C5 1.7355(16)
O1 C1 1.2046(19)
O2 C1 1.3327(18)
O2 C10 1.4583(18)
O3 C2 1.4142(16)
O3 H3 0.845(5)
N1 N2 1.2309(19)
N1 C3 1.4775(19)
N2 C11 1.4948(19)
C1 C2 1.5424(19)
C2 C4 1.5358(19)
C2 C3 1.5404(19)
C3 H3A 0.9900
C3 H3B 0.9900
C4 C9 1.399(2)
C4 C5 1.3997(19)
C5 C6 1.394(2)
C6 C7 1.384(3)
C6 H6 0.9500
C7 C8 1.380(2)
C7 H7 0.9500
C8 C9 1.394(2)
C8 H8 0.9500
C9 H9 0.9500
C10 C20 1.494(3)
C10 H10A 0.9900
C10 H10B 0.9900
C11 C14 1.521(2)
C11 C13 1.522(2)
C11 C12 1.527(3)
C12 H12A 0.9800
C12 H12B 0.9800
C12 H12C 0.9800
C13 H13A 0.9800
C13 H13B 0.9800
C13 H13C 0.9800
C14 H14A 0.9800
C14 H14B 0.9800
C14 H14C 0.9800
C20 H20A 0.9800
C20 H20B 0.9800
C20 H20C 0.9800

loop_
_geom_hbond_atom_site_label_D
_geom_hbond_atom_site_label_H
_geom_hbond_atom_site_label_A
_geom_hbond_distance_DH
_geom_hbond_distance_HA
_geom_hbond_distance_DA
_geom_hbond_angle_DHA
_geom_hbond_site_symmetry_A
O3 H3 O1 0.845(5) 2.29(2) 2.7187(16) 111.5(17) .
O3 H3 N2 0.845(5) 2.342(14) 3.0485(17) 141.4(19) 1_455

loop_
_geom_torsion_atom_site_label_1
_geom_torsion_atom_site_label_2
_geom_torsion_atom_site_label_3
_geom_torsion_atom_site_label_4
_geom_torsion
C3 N1 N2 C11 -177.31(12)
C10 O2 C1 O1 0.1(2)
C10 O2 C1 C2 -176.80(12)
O1 C1 C2 O3 16.4(2)
O2 C1 C2 O3 -166.67(11)
O1 C1 C2 C4 136.75(15)
O2 C1 C2 C4 -46.29(16)
O1 C1 C2 C3 -101.57(17)
O2 C1 C2 C3 75.39(15)
N2 N1 C3 C2 -138.44(13)
O3 C2 C3 N1 -61.06(15)
C4 C2 C3 N1 179.81(11)
C1 C2 C3 N1 57.42(15)
O3 C2 C4 C9 -111.92(14)
C3 C2 C4 C9 7.56(18)
C1 C2 C4 C9 126.87(14)
O3 C2 C4 C5 64.57(16)
C3 C2 C4 C5 -175.95(12)
C1 C2 C4 C5 -56.64(17)
C9 C4 C5 C6 0.0(2)
C2 C4 C5 C6 -176.67(13)
C9 C4 C5 Cl1 -179.29(11)
C2 C4 C5 Cl1 4.05(19)
C4 C5 C6 C7 -0.5(2)
Cl1 C5 C6 C7 178.77(12)
C5 C6 C7 C8 0.7(2)
C6 C7 C8 C9 -0.2(2)
C7 C8 C9 C4 -0.3(2)
C5 C4 C9 C8 0.4(2)
C2 C4 C9 C8 177.06(14)
C1 O2 C10 C20 83.14(18)
N1 N2 C11 C14 -6.5(2)
N1 N2 C11 C13 -128.44(15)
N1 N2 C11 C12 115.65(16)

loop_
_cod_related_entry_id
_cod_related_entry_database
_cod_related_entry_code
1 ChemSpider 30660651
